data_4301288
loop_
_publ_author_name
'Daniel L. Reger'
'Elizabeth A. Foley'
'Mark D. Smith'

_publ_contact_author_address
;
Department of Chemistry and Biochemistry
University of South Carolina
Columbia, South Carolina 29208
USA
;
_publ_contact_author_email reger@mail.chem.sc.edu
_publ_contact_author_fax '1 803 777 9521'
_publ_contact_author_name 'Professor Daniel L. Reger'
_publ_contact_author_phone '1 803 777 2587'
_publ_section_title
;
Mononuclear Metallacyclic Silver(I) Complexes of Third Generation
Bis(1-pyrazolyl)methane Ligands
;
_journal_name_full 'Inorganic Chemistry'
_journal_page_first 936
_journal_page_last 945
_journal_paper_doi 10.1021/ic801594q
_journal_volume 48
_journal_year 2009
_chemical_formula_moiety 'C24 H26 Ag N8 O2, B F4'
_chemical_formula_sum 'C24 H26 Ag B F4 N8 O2'
_chemical_formula_weight 653.21
_chemical_name_systematic
; 
 ? 
;
_space_group_IT_number 2
_symmetry_cell_setting triclinic
_symmetry_space_group_name_Hall '-P 1'
_symmetry_space_group_name_H-M 'P -1'
_atom_sites_solution_hydrogens geom
_atom_sites_solution_primary direct
_atom_sites_solution_secondary difmap
_audit_creation_method SHELXL-97
_cell_angle_alpha 83.2900(10)
_cell_angle_beta 78.4130(10)
_cell_angle_gamma 70.6410(10)
_cell_formula_units_Z 2
_cell_length_a 8.3522(5)
_cell_length_b 12.5650(7)
_cell_length_c 13.5265(7)
_cell_measurement_reflns_used 6202
_cell_measurement_temperature 150(1)
_cell_measurement_theta_max 26.406
_cell_measurement_theta_min 2.370
_cell_volume 1310.05(13)
_computing_cell_refinement 'SAINT+ NT V6.22 (Bruker, 2001)'
_computing_data_collection 'SMART NT V5.625 (Bruker, 1998)'
_computing_data_reduction 'SAINT+ NT V6.22'
_computing_molecular_graphics 'SHELXTL V6.1 (Sheldrick, 2000)'
_computing_publication_material 'SHELXTL V6.1'
_computing_structure_refinement 'SHELXL-97 (Sheldrick, 1997)'
_computing_structure_solution 'SHELXS-97 (Sheldrick, 1990)'
_diffrn_ambient_temperature 150(1)
_diffrn_measured_fraction_theta_full 1.000
_diffrn_measured_fraction_theta_max 1.000
_diffrn_measurement_device_type 'Bruker SMART APEX CCD diffractometer'
_diffrn_measurement_method 'omega scans'
_diffrn_radiation_monochromator graphite
_diffrn_radiation_source 'fine-focus sealed tube'
_diffrn_radiation_type MoK\a
_diffrn_radiation_wavelength 0.71073
_diffrn_reflns_av_R_equivalents 0.0395
_diffrn_reflns_av_sigmaI/netI 0.0279
_diffrn_reflns_limit_h_max 10
_diffrn_reflns_limit_h_min -10
_diffrn_reflns_limit_k_max 15
_diffrn_reflns_limit_k_min -15
_diffrn_reflns_limit_l_max 16
_diffrn_reflns_limit_l_min -16
_diffrn_reflns_number 15830
_diffrn_reflns_theta_full 26.41
_diffrn_reflns_theta_max 26.41
_diffrn_reflns_theta_min 1.72
_diffrn_standards_decay_% 0
_exptl_absorpt_coefficient_mu 0.838
_exptl_absorpt_correction_type none
_exptl_crystal_colour colorless
_exptl_crystal_density_diffrn 1.656
_exptl_crystal_density_meas 0
_exptl_crystal_density_method 'not measured'
_exptl_crystal_description bar
_exptl_crystal_F_000 660
_exptl_crystal_size_max 0.44
_exptl_crystal_size_mid 0.40
_exptl_crystal_size_min 0.22
_refine_diff_density_max 0.370
_refine_diff_density_min -0.647
_refine_diff_density_rms 0.065
_refine_ls_extinction_method none
_refine_ls_goodness_of_fit_ref 1.051
_refine_ls_hydrogen_treatment constr
_refine_ls_matrix_type full
_refine_ls_number_parameters 361
_refine_ls_number_reflns 5385
_refine_ls_number_restraints 0
_refine_ls_restrained_S_all 1.051
_refine_ls_R_factor_all 0.0265
_refine_ls_R_factor_gt 0.0253
_refine_ls_shift/su_max 0.001
_refine_ls_shift/su_mean 0.000
_refine_ls_structure_factor_coef Fsqd
_refine_ls_weighting_details 'calc w=1/[\s^2^(Fo^2^)+(0.0303P)^2^+0.6676P] where P=(Fo^2^+2Fc^2^)/3'
_refine_ls_weighting_scheme calc
_refine_ls_wR_factor_gt 0.0652
_refine_ls_wR_factor_ref 0.0659
_reflns_number_gt 5118
_reflns_number_total 5385
_reflns_threshold_expression >2sigma(I)
_cod_data_source_file ic801594q_si_001_4.cif
_cod_data_source_block 1c
_cod_depositor_comments
;
The following automatic conversions were performed:
'_symmetry_cell_setting' value 'Triclinic' changed to 'triclinic'
according to '/home/saulius/struct/CIF-dictionaries/cif_core.dic'
dictionary named 'cif_core.dic' version 2.4.1 from 2010-06-29.

Automatic conversion script
Id: cif_fix_enum 1527 2010-12-29 10:47:43Z saulius 
;
_cod_database_code 4301288

loop_
_symmetry_equiv_pos_as_xyz
'x, y, z'
'-x, -y, -z'

loop_
_atom_site_label
_atom_site_type_symbol
_atom_site_fract_x
_atom_site_fract_y
_atom_site_fract_z
_atom_site_U_iso_or_equiv
_atom_site_adp_type
_atom_site_occupancy
_atom_site_symmetry_multiplicity
_atom_site_calc_flag
_atom_site_refinement_flags
_atom_site_disorder_assembly
_atom_site_disorder_group
Ag1 Ag 0.665712(17) 0.196722(12) 0.320974(10) 0.03422(6) Uani 1 1 d . . .
C1 C 0.8965(2) 0.21720(14) 0.08196(12) 0.0244(3) Uani 1 1 d . . .
H1 H 0.9740 0.2261 0.0170 0.029 Uiso 1 1 calc R . .
C2 C 0.3475(2) 0.28854(14) 0.53155(13) 0.0249(3) Uani 1 1 d . . .
H2 H 0.2619 0.3033 0.5958 0.030 Uiso 1 1 calc R . .
C11 C 1.1588(2) 0.05713(14) 0.11279(13) 0.0262(3) Uani 1 1 d . . .
H11 H 1.2289 0.0608 0.0486 0.031 Uiso 1 1 calc R . .
C12 C 1.2036(2) -0.01830(15) 0.19190(14) 0.0297(4) Uani 1 1 d . . .
H12 H 1.3097 -0.0769 0.1944 0.036 Uiso 1 1 calc R . .
C13 C 1.0591(2) 0.00978(15) 0.26797(14) 0.0292(4) Uani 1 1 d . . .
H13 H 1.0521 -0.0284 0.3328 0.035 Uiso 1 1 calc R . .
C21 C 0.8957(2) 0.41287(15) 0.10233(15) 0.0317(4) Uani 1 1 d . . .
H21 H 0.9855 0.4169 0.0478 0.038 Uiso 1 1 calc R . .
C22 C 0.8003(3) 0.49655(16) 0.16603(16) 0.0364(4) Uani 1 1 d . . .
H22 H 0.8096 0.5700 0.1652 0.044 Uiso 1 1 calc R . .
C23 C 0.6865(3) 0.45090(16) 0.23254(15) 0.0350(4) Uani 1 1 d . . .
H23 H 0.6037 0.4900 0.2862 0.042 Uiso 1 1 calc R . .
C31 C 0.5579(3) 0.27211(16) 0.64686(14) 0.0324(4) Uani 1 1 d . . .
H31 H 0.4866 0.2666 0.7102 0.039 Uiso 1 1 calc R . .
C32 C 0.7252(3) 0.27157(17) 0.63156(16) 0.0375(4) Uani 1 1 d . . .
H32 H 0.7935 0.2657 0.6815 0.045 Uiso 1 1 calc R . .
C33 C 0.7738(2) 0.28149(16) 0.52692(16) 0.0351(4) Uani 1 1 d . . .
H33 H 0.8847 0.2832 0.4938 0.042 Uiso 1 1 calc R . .
C41 C 0.2420(2) 0.12326(16) 0.53566(14) 0.0301(4) Uani 1 1 d . . .
H41 H 0.1620 0.1362 0.5972 0.036 Uiso 1 1 calc R . .
C42 C 0.2699(2) 0.04050(17) 0.47156(15) 0.0341(4) Uani 1 1 d . . .
H42 H 0.2145 -0.0157 0.4791 0.041 Uiso 1 1 calc R . .
C43 C 0.3982(2) 0.05615(15) 0.39185(14) 0.0310(4) Uani 1 1 d . . .
H43 H 0.4452 0.0102 0.3354 0.037 Uiso 1 1 calc R . .
C51 C 0.7470(2) 0.18957(15) 0.05596(13) 0.0276(3) Uani 1 1 d . . .
H51A H 0.7881 0.1161 0.0241 0.033 Uiso 1 1 calc R . .
H51B H 0.6617 0.1856 0.1176 0.033 Uiso 1 1 calc R . .
C52 C 0.4981(2) 0.28707(18) -0.01739(14) 0.0334(4) Uani 1 1 d . . .
H52A H 0.4921 0.2115 -0.0264 0.040 Uiso 1 1 calc R . .
H52B H 0.4624 0.3369 -0.0767 0.040 Uiso 1 1 calc R . .
C53 C 0.3760(2) 0.33421(16) 0.07714(13) 0.0275(4) Uani 1 1 d . . .
C54 C 0.3263(2) 0.44877(16) 0.09305(13) 0.0282(4) Uani 1 1 d . . .
H54 H 0.3609 0.4987 0.0413 0.034 Uiso 1 1 calc R . .
C55 C 0.2267(2) 0.49118(15) 0.18365(14) 0.0278(3) Uani 1 1 d . . .
H55 H 0.1954 0.5695 0.1939 0.033 Uiso 1 1 calc R . .
C56 C 0.1724(2) 0.41956(15) 0.25959(13) 0.0268(3) Uani 1 1 d . . .
C57 C 0.2166(2) 0.30546(16) 0.24265(14) 0.0294(4) Uani 1 1 d . . .
H57 H 0.1765 0.2563 0.2928 0.035 Uiso 1 1 calc R . .
C58 C 0.3192(2) 0.26333(15) 0.15275(14) 0.0294(4) Uani 1 1 d . . .
H58 H 0.3510 0.1850 0.1426 0.035 Uiso 1 1 calc R . .
C59 C 0.0657(2) 0.46387(16) 0.35917(14) 0.0325(4) Uani 1 1 d . . .
H59A H 0.0726 0.5397 0.3661 0.039 Uiso 1 1 calc R . .
H59B H -0.0563 0.4719 0.3594 0.039 Uiso 1 1 calc R . .
C60 C 0.2879(2) 0.38761(14) 0.45645(13) 0.0267(3) Uani 1 1 d . . .
H60A H 0.2829 0.4591 0.4829 0.032 Uiso 1 1 calc R . .
H60B H 0.3682 0.3763 0.3911 0.032 Uiso 1 1 calc R . .
N11 N 0.93222(18) 0.09663(12) 0.23869(11) 0.0263(3) Uani 1 1 d . . .
N12 N 0.99690(17) 0.12533(12) 0.14272(10) 0.0230(3) Uani 1 1 d . . .
N21 N 0.7082(2) 0.34535(13) 0.21155(12) 0.0307(3) Uani 1 1 d . . .
N22 N 0.83880(18) 0.32364(12) 0.13114(11) 0.0245(3) Uani 1 1 d . . .
N31 N 0.6459(2) 0.28821(14) 0.47904(12) 0.0323(3) Uani 1 1 d . . .
N32 N 0.51365(18) 0.28206(12) 0.55447(11) 0.0264(3) Uani 1 1 d . . .
N41 N 0.44516(18) 0.14375(12) 0.40599(11) 0.0266(3) Uani 1 1 d . . .
N42 N 0.34927(17) 0.18358(12) 0.49551(10) 0.0241(3) Uani 1 1 d . . .
O1 O 0.67262(15) 0.27799(11) -0.01218(9) 0.0308(3) Uani 1 1 d . . .
O2 O 0.12209(15) 0.39105(11) 0.44403(9) 0.0291(3) Uani 1 1 d . . .
B1 B 0.1908(3) 0.1739(2) 0.82477(16) 0.0344(5) Uani 1 1 d . . .
F1 F 0.1988(2) 0.24452(12) 0.89428(11) 0.0536(3) Uani 1 1 d . . .
F2 F 0.1017(2) 0.23917(14) 0.75090(11) 0.0714(5) Uani 1 1 d . . .
F3 F 0.3533(2) 0.11614(17) 0.77873(16) 0.0904(6) Uani 1 1 d . . .
F4 F 0.10686(19) 0.10158(11) 0.87525(10) 0.0499(3) Uani 1 1 d . . .

loop_
_atom_site_aniso_label
_atom_site_aniso_U_11
_atom_site_aniso_U_22
_atom_site_aniso_U_33
_atom_site_aniso_U_23
_atom_site_aniso_U_13
_atom_site_aniso_U_12
Ag1 0.03098(9) 0.03958(10) 0.02673(9) -0.00388(6) 0.00616(6) -0.00990(6)
C1 0.0230(8) 0.0270(8) 0.0197(8) -0.0015(6) -0.0028(6) -0.0037(6)
C2 0.0221(8) 0.0273(8) 0.0222(8) -0.0023(6) -0.0024(6) -0.0042(6)
C11 0.0218(8) 0.0274(8) 0.0276(9) -0.0055(7) -0.0021(6) -0.0051(6)
C12 0.0243(8) 0.0278(9) 0.0345(10) -0.0022(7) -0.0077(7) -0.0035(7)
C13 0.0309(9) 0.0286(9) 0.0275(9) 0.0017(7) -0.0080(7) -0.0079(7)
C21 0.0259(8) 0.0299(9) 0.0404(10) 0.0102(8) -0.0123(8) -0.0105(7)
C22 0.0391(10) 0.0250(9) 0.0499(12) 0.0042(8) -0.0229(9) -0.0097(8)
C23 0.0407(10) 0.0273(9) 0.0351(10) -0.0069(8) -0.0105(8) -0.0041(8)
C31 0.0392(10) 0.0316(9) 0.0258(9) -0.0011(7) -0.0106(8) -0.0077(8)
C32 0.0419(11) 0.0341(10) 0.0411(11) 0.0002(8) -0.0203(9) -0.0112(8)
C33 0.0291(9) 0.0336(10) 0.0444(11) -0.0034(8) -0.0095(8) -0.0098(7)
C41 0.0255(8) 0.0367(10) 0.0284(9) 0.0058(7) -0.0059(7) -0.0117(7)
C42 0.0350(10) 0.0345(10) 0.0375(10) 0.0050(8) -0.0143(8) -0.0149(8)
C43 0.0339(9) 0.0270(9) 0.0314(9) -0.0023(7) -0.0126(7) -0.0044(7)
C51 0.0263(8) 0.0282(8) 0.0265(9) -0.0043(7) -0.0079(7) -0.0035(7)
C52 0.0258(9) 0.0451(11) 0.0268(9) -0.0072(8) -0.0096(7) -0.0033(8)
C53 0.0201(8) 0.0362(9) 0.0255(8) -0.0034(7) -0.0090(6) -0.0046(7)
C54 0.0227(8) 0.0336(9) 0.0277(9) 0.0024(7) -0.0058(7) -0.0083(7)
C55 0.0232(8) 0.0269(8) 0.0316(9) -0.0006(7) -0.0072(7) -0.0043(7)
C56 0.0191(7) 0.0322(9) 0.0256(8) -0.0003(7) -0.0062(6) -0.0025(6)
C57 0.0255(8) 0.0319(9) 0.0302(9) 0.0043(7) -0.0072(7) -0.0090(7)
C58 0.0261(8) 0.0278(9) 0.0348(10) -0.0040(7) -0.0098(7) -0.0057(7)
C59 0.0251(8) 0.0360(10) 0.0267(9) 0.0013(7) -0.0045(7) 0.0024(7)
C60 0.0242(8) 0.0266(8) 0.0254(8) -0.0017(7) -0.0034(7) -0.0035(7)
N11 0.0256(7) 0.0296(7) 0.0225(7) -0.0005(6) -0.0032(6) -0.0081(6)
N12 0.0211(6) 0.0254(7) 0.0207(7) -0.0016(5) -0.0027(5) -0.0053(5)
N21 0.0337(8) 0.0273(8) 0.0281(8) -0.0058(6) 0.0007(6) -0.0079(6)
N22 0.0233(7) 0.0244(7) 0.0241(7) 0.0007(5) -0.0046(5) -0.0059(5)
N31 0.0261(7) 0.0404(9) 0.0301(8) -0.0036(7) -0.0025(6) -0.0112(6)
N32 0.0261(7) 0.0281(7) 0.0233(7) -0.0033(6) -0.0043(6) -0.0058(6)
N41 0.0250(7) 0.0270(7) 0.0239(7) -0.0025(6) -0.0031(6) -0.0033(6)
N42 0.0213(6) 0.0270(7) 0.0217(7) -0.0005(5) -0.0028(5) -0.0052(5)
O1 0.0231(6) 0.0389(7) 0.0253(6) 0.0000(5) -0.0062(5) -0.0026(5)
O2 0.0217(6) 0.0353(7) 0.0243(6) 0.0021(5) -0.0025(5) -0.0031(5)
B1 0.0345(11) 0.0372(11) 0.0281(11) -0.0029(9) 0.0040(8) -0.0118(9)
F1 0.0713(9) 0.0515(8) 0.0522(8) -0.0042(6) -0.0101(7) -0.0380(7)
F2 0.0935(12) 0.0700(10) 0.0322(7) 0.0046(7) -0.0141(7) -0.0018(9)
F3 0.0484(9) 0.0948(13) 0.0953(14) -0.0182(11) 0.0311(9) -0.0006(9)
F4 0.0693(9) 0.0531(8) 0.0397(7) -0.0060(6) -0.0016(6) -0.0393(7)

loop_
_atom_type_symbol
_atom_type_description
_atom_type_scat_dispersion_real
_atom_type_scat_dispersion_imag
_atom_type_scat_source
C C 0.0033 0.0016 'International Tables Vol C Tables 4.2.6.8 and 6.1.1.4'
H H 0.0000 0.0000 'International Tables Vol C Tables 4.2.6.8 and 6.1.1.4'
B B 0.0013 0.0007 'International Tables Vol C Tables 4.2.6.8 and 6.1.1.4'
N N 0.0061 0.0033 'International Tables Vol C Tables 4.2.6.8 and 6.1.1.4'
O O 0.0106 0.0060 'International Tables Vol C Tables 4.2.6.8 and 6.1.1.4'
F F 0.0171 0.0103 'International Tables Vol C Tables 4.2.6.8 and 6.1.1.4'
Ag Ag -0.8971 1.1015 'International Tables Vol C Tables 4.2.6.8 and 6.1.1.4'

loop_
_geom_angle_atom_site_label_1
_geom_angle_atom_site_label_2
_geom_angle_atom_site_label_3
_geom_angle
_geom_angle_site_symmetry_1
_geom_angle_site_symmetry_3
_geom_angle_publ_flag
N41 Ag1 N11 132.22(5) . . ?
N41 Ag1 N21 137.80(5) . . ?
N11 Ag1 N21 84.04(5) . . ?
N41 Ag1 N31 84.92(5) . . ?
N11 Ag1 N31 118.71(5) . . ?
N21 Ag1 N31 95.69(5) . . ?
N22 C1 N12 111.40(13) . . ?
N22 C1 C51 111.57(14) . . ?
N12 C1 C51 111.39(14) . . ?
N22 C1 H1 107.4 . . ?
N12 C1 H1 107.4 . . ?
C51 C1 H1 107.4 . . ?
N42 C2 N32 112.47(13) . . ?
N42 C2 C60 111.12(14) . . ?
N32 C2 C60 110.57(14) . . ?
N42 C2 H2 107.5 . . ?
N32 C2 H2 107.5 . . ?
C60 C2 H2 107.5 . . ?
N12 C11 C12 107.39(15) . . ?
N12 C11 H11 126.3 . . ?
C12 C11 H11 126.3 . . ?
C11 C12 C13 104.77(15) . . ?
C11 C12 H12 127.6 . . ?
C13 C12 H12 127.6 . . ?
N11 C13 C12 111.76(16) . . ?
N11 C13 H13 124.1 . . ?
C12 C13 H13 124.1 . . ?
N22 C21 C22 107.21(17) . . ?
N22 C21 H21 126.4 . . ?
C22 C21 H21 126.4 . . ?
C21 C22 C23 105.06(17) . . ?
C21 C22 H22 127.5 . . ?
C23 C22 H22 127.5 . . ?
N21 C23 C22 111.56(18) . . ?
N21 C23 H23 124.2 . . ?
C22 C23 H23 124.2 . . ?
N32 C31 C32 106.87(17) . . ?
N32 C31 H31 126.6 . . ?
C32 C31 H31 126.6 . . ?
C31 C32 C33 105.21(17) . . ?
C31 C32 H32 127.4 . . ?
C33 C32 H32 127.4 . . ?
N31 C33 C32 111.73(18) . . ?
N31 C33 H33 124.1 . . ?
C32 C33 H33 124.1 . . ?
N42 C41 C42 107.41(16) . . ?
N42 C41 H41 126.3 . . ?
C42 C41 H41 126.3 . . ?
C41 C42 C43 105.10(16) . . ?
C41 C42 H42 127.4 . . ?
C43 C42 H42 127.4 . . ?
N41 C43 C42 110.99(17) . . ?
N41 C43 H43 124.5 . . ?
C42 C43 H43 124.5 . . ?
O1 C51 C1 106.05(14) . . ?
O1 C51 H51A 110.5 . . ?
C1 C51 H51A 110.5 . . ?
O1 C51 H51B 110.5 . . ?
C1 C51 H51B 110.5 . . ?
H51A C51 H51B 108.7 . . ?
O1 C52 C53 111.34(14) . . ?
O1 C52 H52A 109.4 . . ?
C53 C52 H52A 109.4 . . ?
O1 C52 H52B 109.4 . . ?
C53 C52 H52B 109.4 . . ?
H52A C52 H52B 108.0 . . ?
C54 C53 C58 118.56(17) . . ?
C54 C53 C52 120.44(17) . . ?
C58 C53 C52 120.89(17) . . ?
C55 C54 C53 120.79(17) . . ?
C55 C54 H54 119.6 . . ?
C53 C54 H54 119.6 . . ?
C54 C55 C56 120.35(17) . . ?
C54 C55 H55 119.8 . . ?
C56 C55 H55 119.8 . . ?
C57 C56 C55 119.09(17) . . ?
C57 C56 C59 119.77(16) . . ?
C55 C56 C59 121.14(17) . . ?
C58 C57 C56 120.18(17) . . ?
C58 C57 H57 119.9 . . ?
C56 C57 H57 119.9 . . ?
C57 C58 C53 120.97(17) . . ?
C57 C58 H58 119.5 . . ?
C53 C58 H58 119.5 . . ?
O2 C59 C56 112.40(14) . . ?
O2 C59 H59A 109.1 . . ?
C56 C59 H59A 109.1 . . ?
O2 C59 H59B 109.1 . . ?
C56 C59 H59B 109.1 . . ?
H59A C59 H59B 107.9 . . ?
O2 C60 C2 106.29(14) . . ?
O2 C60 H60A 110.5 . . ?
C2 C60 H60A 110.5 . . ?
O2 C60 H60B 110.5 . . ?
C2 C60 H60B 110.5 . . ?
H60A C60 H60B 108.7 . . ?
C13 N11 N12 104.58(14) . . ?
C13 N11 Ag1 132.67(12) . . ?
N12 N11 Ag1 122.61(10) . . ?
C11 N12 N11 111.50(14) . . ?
C11 N12 C1 126.24(14) . . ?
N11 N12 C1 122.24(13) . . ?
C23 N21 N22 104.34(15) . . ?
C23 N21 Ag1 128.85(13) . . ?
N22 N21 Ag1 119.24(10) . . ?
C21 N22 N21 111.84(15) . . ?
C21 N22 C1 126.72(15) . . ?
N21 N22 C1 121.34(14) . . ?
C33 N31 N32 104.38(15) . . ?
C33 N31 Ag1 127.57(13) . . ?
N32 N31 Ag1 115.61(11) . . ?
C31 N32 N31 111.81(15) . . ?
C31 N32 C2 127.44(15) . . ?
N31 N32 C2 120.73(14) . . ?
C43 N41 N42 105.18(14) . . ?
C43 N41 Ag1 128.53(12) . . ?
N42 N41 Ag1 125.33(11) . . ?
C41 N42 N41 111.31(15) . . ?
C41 N42 C2 126.11(15) . . ?
N41 N42 C2 121.88(14) . . ?
C51 O1 C52 112.96(14) . . ?
C60 O2 C59 112.26(13) . . ?
F4 B1 F3 111.2(2) . . ?
F4 B1 F2 110.41(19) . . ?
F3 B1 F2 108.07(18) . . ?
F4 B1 F1 108.07(16) . . ?
F3 B1 F1 110.1(2) . . ?
F2 B1 F1 109.03(19) . . ?

loop_
_geom_bond_atom_site_label_1
_geom_bond_atom_site_label_2
_geom_bond_distance
_geom_bond_site_symmetry_2
_geom_bond_publ_flag
Ag1 N41 2.2230(15) . ?
Ag1 N11 2.2915(15) . ?
Ag1 N21 2.3210(15) . ?
Ag1 N31 2.4954(16) . ?
C1 N22 1.454(2) . ?
C1 N12 1.458(2) . ?
C1 C51 1.515(2) . ?
C1 H1 1.0000 . ?
C2 N42 1.453(2) . ?
C2 N32 1.456(2) . ?
C2 C60 1.525(2) . ?
C2 H2 1.0000 . ?
C11 N12 1.349(2) . ?
C11 C12 1.368(3) . ?
C11 H11 0.9500 . ?
C12 C13 1.394(3) . ?
C12 H12 0.9500 . ?
C13 N11 1.331(2) . ?
C13 H13 0.9500 . ?
C21 N22 1.346(2) . ?
C21 C22 1.365(3) . ?
C21 H21 0.9500 . ?
C22 C23 1.393(3) . ?
C22 H22 0.9500 . ?
C23 N21 1.334(2) . ?
C23 H23 0.9500 . ?
C31 N32 1.354(2) . ?
C31 C32 1.368(3) . ?
C31 H31 0.9500 . ?
C32 C33 1.395(3) . ?
C32 H32 0.9500 . ?
C33 N31 1.332(2) . ?
C33 H33 0.9500 . ?
C41 N42 1.353(2) . ?
C41 C42 1.362(3) . ?
C41 H41 0.9500 . ?
C42 C43 1.406(3) . ?
C42 H42 0.9500 . ?
C43 N41 1.329(2) . ?
C43 H43 0.9500 . ?
C51 O1 1.415(2) . ?
C51 H51A 0.9900 . ?
C51 H51B 0.9900 . ?
C52 O1 1.439(2) . ?
C52 C53 1.509(2) . ?
C52 H52A 0.9900 . ?
C52 H52B 0.9900 . ?
C53 C54 1.390(3) . ?
C53 C58 1.392(3) . ?
C54 C55 1.388(3) . ?
C54 H54 0.9500 . ?
C55 C56 1.392(3) . ?
C55 H55 0.9500 . ?
C56 C57 1.391(3) . ?
C56 C59 1.511(2) . ?
C57 C58 1.387(3) . ?
C57 H57 0.9500 . ?
C58 H58 0.9500 . ?
C59 O2 1.436(2) . ?
C59 H59A 0.9900 . ?
C59 H59B 0.9900 . ?
C60 O2 1.415(2) . ?
C60 H60A 0.9900 . ?
C60 H60B 0.9900 . ?
N11 N12 1.358(2) . ?
N21 N22 1.357(2) . ?
N31 N32 1.361(2) . ?
N41 N42 1.358(2) . ?
B1 F4 1.367(2) . ?
B1 F3 1.367(3) . ?
B1 F2 1.388(3) . ?
B1 F1 1.391(3) . ?

loop_
_geom_torsion_atom_site_label_1
_geom_torsion_atom_site_label_2
_geom_torsion_atom_site_label_3
_geom_torsion_atom_site_label_4
_geom_torsion
_geom_torsion_site_symmetry_1
_geom_torsion_site_symmetry_2
_geom_torsion_site_symmetry_3
_geom_torsion_site_symmetry_4
_geom_torsion_publ_flag
N12 C11 C12 C13 0.4(2) . . . . ?
C11 C12 C13 N11 0.1(2) . . . . ?
N22 C21 C22 C23 0.0(2) . . . . ?
C21 C22 C23 N21 -0.4(2) . . . . ?
N32 C31 C32 C33 -0.1(2) . . . . ?
C31 C32 C33 N31 0.2(2) . . . . ?
N42 C41 C42 C43 -0.3(2) . . . . ?
C41 C42 C43 N41 -0.4(2) . . . . ?
N22 C1 C51 O1 61.54(17) . . . . ?
N12 C1 C51 O1 -173.27(13) . . . . ?
O1 C52 C53 C54 75.9(2) . . . . ?
O1 C52 C53 C58 -100.3(2) . . . . ?
C58 C53 C54 C55 2.1(2) . . . . ?
C52 C53 C54 C55 -174.16(15) . . . . ?
C53 C54 C55 C56 -1.1(3) . . . . ?
C54 C55 C56 C57 -1.2(2) . . . . ?
C54 C55 C56 C59 179.28(16) . . . . ?
C55 C56 C57 C58 2.5(3) . . . . ?
C59 C56 C57 C58 -177.94(16) . . . . ?
C56 C57 C58 C53 -1.6(3) . . . . ?
C54 C53 C58 C57 -0.7(3) . . . . ?
C52 C53 C58 C57 175.50(16) . . . . ?
C57 C56 C59 O2 43.6(2) . . . . ?
C55 C56 C59 O2 -136.83(17) . . . . ?
N42 C2 C60 O2 57.94(17) . . . . ?
N32 C2 C60 O2 -176.42(13) . . . . ?
C12 C13 N11 N12 -0.5(2) . . . . ?
C12 C13 N11 Ag1 -176.14(12) . . . . ?
N41 Ag1 N11 C13 -54.72(18) . . . . ?
N21 Ag1 N11 C13 149.65(17) . . . . ?
N31 Ag1 N11 C13 56.41(17) . . . . ?
N41 Ag1 N11 N12 130.34(12) . . . . ?
N21 Ag1 N11 N12 -25.29(12) . . . . ?
N31 Ag1 N11 N12 -118.53(12) . . . . ?
C12 C11 N12 N11 -0.7(2) . . . . ?
C12 C11 N12 C1 -179.09(16) . . . . ?
C13 N11 N12 C11 0.79(19) . . . . ?
Ag1 N11 N12 C11 176.95(11) . . . . ?
C13 N11 N12 C1 179.22(15) . . . . ?
Ag1 N11 N12 C1 -4.6(2) . . . . ?
N22 C1 N12 C11 -123.68(17) . . . . ?
C51 C1 N12 C11 111.04(18) . . . . ?
N22 C1 N12 N11 58.1(2) . . . . ?
C51 C1 N12 N11 -67.14(19) . . . . ?
C22 C23 N21 N22 0.5(2) . . . . ?
C22 C23 N21 Ag1 149.10(14) . . . . ?
N41 Ag1 N21 C23 75.23(19) . . . . ?
N11 Ag1 N21 C23 -131.83(17) . . . . ?
N31 Ag1 N21 C23 -13.47(17) . . . . ?
N41 Ag1 N21 N22 -140.17(11) . . . . ?
N11 Ag1 N21 N22 12.77(12) . . . . ?
N31 Ag1 N21 N22 131.13(12) . . . . ?
C22 C21 N22 N21 0.3(2) . . . . ?
C22 C21 N22 C1 176.60(15) . . . . ?
C23 N21 N22 C21 -0.52(19) . . . . ?
Ag1 N21 N22 C21 -152.77(12) . . . . ?
C23 N21 N22 C1 -177.05(15) . . . . ?
Ag1 N21 N22 C1 30.70(19) . . . . ?
N12 C1 N22 C21 109.34(18) . . . . ?
C51 C1 N22 C21 -125.48(17) . . . . ?
N12 C1 N22 N21 -74.69(18) . . . . ?
C51 C1 N22 N21 50.5(2) . . . . ?
C32 C33 N31 N32 -0.2(2) . . . . ?
C32 C33 N31 Ag1 -139.68(15) . . . . ?
N41 Ag1 N31 C33 132.06(17) . . . . ?
N11 Ag1 N31 C33 -4.03(18) . . . . ?
N21 Ag1 N31 C33 -90.34(16) . . . . ?
N41 Ag1 N31 N32 -3.66(12) . . . . ?
N11 Ag1 N31 N32 -139.75(11) . . . . ?
N21 Ag1 N31 N32 133.94(12) . . . . ?
C32 C31 N32 N31 -0.1(2) . . . . ?
C32 C31 N32 C2 -178.78(16) . . . . ?
C33 N31 N32 C31 0.2(2) . . . . ?
Ag1 N31 N32 C31 145.34(12) . . . . ?
C33 N31 N32 C2 178.98(15) . . . . ?
Ag1 N31 N32 C2 -35.86(19) . . . . ?
N42 C2 N32 C31 -104.5(2) . . . . ?
C60 C2 N32 C31 130.59(18) . . . . ?
N42 C2 N32 N31 76.87(19) . . . . ?
C60 C2 N32 N31 -48.0(2) . . . . ?
C42 C43 N41 N42 0.94(19) . . . . ?
C42 C43 N41 Ag1 170.04(12) . . . . ?
N11 Ag1 N41 C43 -30.30(17) . . . . ?
N21 Ag1 N41 C43 112.05(15) . . . . ?
N31 Ag1 N41 C43 -155.08(15) . . . . ?
N11 Ag1 N41 N42 136.77(12) . . . . ?
N21 Ag1 N41 N42 -80.89(14) . . . . ?
N31 Ag1 N41 N42 11.98(12) . . . . ?
C42 C41 N42 N41 0.89(19) . . . . ?
C42 C41 N42 C2 171.38(15) . . . . ?
C43 N41 N42 C41 -1.13(18) . . . . ?
Ag1 N41 N42 C41 -170.68(11) . . . . ?
C43 N41 N42 C2 -172.09(14) . . . . ?
Ag1 N41 N42 C2 18.4(2) . . . . ?
N32 C2 N42 C41 124.39(17) . . . . ?
C60 C2 N42 C41 -111.04(18) . . . . ?
N32 C2 N42 N41 -66.05(19) . . . . ?
C60 C2 N42 N41 58.52(19) . . . . ?
C1 C51 O1 C52 -159.64(14) . . . . ?
C53 C52 O1 C51 72.32(19) . . . . ?
C2 C60 O2 C59 -167.10(14) . . . . ?
C56 C59 O2 C60 66.7(2) . . . . ?
